data_4317649
loop_
_publ_author_name
'Berthold Kersting'
'Gunther Steinfeld'

_publ_contact_author_address
; Institut fuer Anorganische und Analytische Chemie
   Universit\"at Freiburg, Albertstr. 21
   79104 Freiburg
   Germany
;
_publ_contact_author_email kerstber@sun2.ruf.uni-freiburg.de
_publ_contact_author_fax '+49/(0)761/203 5987'
_publ_contact_author_name 'Dr Berthold Kersting'
_publ_contact_author_phone '+49/(0)761/203 6129'
_publ_section_title
;
 Carboxylate and Alkyl Carbonate Coordination at the Hydrophobic Binding
 Site of Redox-Active Dicobalt Amine Thiophenolate Complexes
;
_journal_name_full 'Inorganic Chemistry'
_journal_page_first 1140
_journal_page_last 1150
_journal_paper_doi 10.1021/ic011004n
_journal_volume 41
_journal_year 2002
_chemical_compound_source
;
  Crystals were taken from the reaction mixture (MeOH)
;
_chemical_formula_sum 'C40 H67 Co2 I6 N6 O2 S2'
_chemical_formula_weight 1607.38
_chemical_melting_point ?
_space_group_IT_number 2
_symmetry_cell_setting triclinic
_symmetry_space_group_name_Hall '-P 1'
_symmetry_space_group_name_H-M 'P -1'
_atom_sites_solution_hydrogens geom
_atom_sites_solution_primary direct
_atom_sites_solution_secondary difmap
_cell_angle_alpha 84.48(3)
_cell_angle_beta 87.82(3)
_cell_angle_gamma 69.94(3)
_cell_formula_units_Z 2
_cell_length_a 10.668(2)
_cell_length_b 13.913(3)
_cell_length_c 19.424(4)
_cell_measurement_temperature 210(2)
_cell_volume 2695.5(11)
_computing_cell_refinement SMART
_computing_data_collection SMART
_computing_data_reduction SAINT
_computing_molecular_graphics 'ORTEP3 (FARRUGIA)'
_computing_structure_refinement 'SHELXL-93 (Sheldrick, 1993)'
_computing_structure_solution 'SHELXS-86 (Sheldrick, 1990)'
_diffrn_ambient_temperature 210(2)
_diffrn_measurement_device 'BRUKER CCD'
_diffrn_measurement_method 'Multirun in SMART'
_diffrn_radiation_monochromator graphite
_diffrn_radiation_source 'fine-focus sealed tube'
_diffrn_radiation_type MoK\a
_diffrn_radiation_wavelength 0.71073
_diffrn_reflns_av_R_equivalents 0.0200
_diffrn_reflns_av_sigmaI/netI 0.0373
_diffrn_reflns_limit_h_max 14
_diffrn_reflns_limit_h_min -14
_diffrn_reflns_limit_k_max 18
_diffrn_reflns_limit_k_min -18
_diffrn_reflns_limit_l_max 25
_diffrn_reflns_limit_l_min -25
_diffrn_reflns_number 24448
_diffrn_reflns_theta_max 28.34
_diffrn_reflns_theta_min 1.56
_exptl_absorpt_coefficient_mu 4.166
_exptl_absorpt_correction_T_max 1.00
_exptl_absorpt_correction_T_min 0.79
_exptl_absorpt_correction_type SADABS
_exptl_crystal_colour brown-black
_exptl_crystal_density_diffrn 1.980
_exptl_crystal_density_meas ?
_exptl_crystal_description block
_exptl_crystal_F_000 1538
_exptl_crystal_size_max 0.23
_exptl_crystal_size_mid 0.20
_exptl_crystal_size_min 0.18
_refine_diff_density_max 1.850
_refine_diff_density_min -1.259
_refine_diff_density_rms 0.108
_refine_ls_extinction_method none
_refine_ls_goodness_of_fit_all 0.866
_refine_ls_goodness_of_fit_obs 0.885
_refine_ls_hydrogen_treatment 'riding model'
_refine_ls_matrix_type full
_refine_ls_number_parameters 523
_refine_ls_number_reflns 12603
_refine_ls_number_restraints 0
_refine_ls_restrained_S_all 0.866
_refine_ls_restrained_S_obs 0.885
_refine_ls_R_factor_all 0.0573
_refine_ls_R_factor_obs 0.0343
_refine_ls_shift/esd_max 0.084
_refine_ls_shift/esd_mean 0.003
_refine_ls_structure_factor_coef Fsqd
_refine_ls_weighting_details 'w=1/[\s^2^(Fo^2^)+(0.0646P)^2^+2.7127P] where P=(Fo^2^+2Fc^2^)/3'
_refine_ls_weighting_scheme calc
_refine_ls_wR_factor_all 0.1062
_refine_ls_wR_factor_obs 0.0904
_reflns_number_observed 8868
_reflns_number_total 12603
_reflns_observed_criterion >2sigma(I)
_cod_data_source_file ic011004n_3.cif
_cod_data_source_block 3
_cod_depositor_comments
;
The following automatic conversions were performed:

'_chemical_melting_point' value 'not determined' was changed to '?' -
the value is undefined or not given.

Automatic conversion script
Id: cif_fix_values 1569 2011-02-09 13:29:24Z adriana 

The following automatic conversions were performed:

'_exptl_crystal_density_meas' value 'not determined' was changed to
'?' - the value is perceived as not measured.

Automatic conversion script
Id: cif_fix_values 3008 2015-01-20 13:52:24Z robertas 

The following automatic conversions were performed:

'_refine_ls_weighting_scheme' value 'calc
w=1/[\s^2^(Fo^2^)+(0.0646P)^2^+2.7127P] where P=(Fo^2^+2Fc^2^)/3' was
changed to 'calc'. New tag '_refine_ls_weighting_details' was
created. The value of the new tag was set to
'w=1/[\s^2^(Fo^2^)+(0.0646P)^2^+2.7127P] where P=(Fo^2^+2Fc^2^)/3'.

Automatic conversion script
Id: cif_fix_values 3143 2015-03-26 13:38:13Z robertas 
;
_cod_original_cell_volume 2695.5(9)
_cod_database_code 4317649

loop_
_symmetry_equiv_pos_as_xyz
'x, y, z'
'-x, -y, -z'

loop_
_atom_site_aniso_label
_atom_site_aniso_U_11
_atom_site_aniso_U_22
_atom_site_aniso_U_33
_atom_site_aniso_U_23
_atom_site_aniso_U_13
_atom_site_aniso_U_12
I1 0.0694(3) 0.0560(2) 0.0425(2) 0.0020(2) -0.0030(2) -0.0288(2)
I2 0.0437(2) 0.0330(2) 0.0372(2) -0.00097(12) -0.01501(13) -0.00628(13)
I3 0.0486(2) 0.0536(2) 0.0577(2) -0.0072(2) 0.0044(2) -0.0147(2)
I4 0.0557(2) 0.0639(3) 0.0618(2) -0.0173(2) -0.0054(2) -0.0153(2)
I5 0.0454(2) 0.0311(2) 0.0516(2) -0.00411(14) -0.0214(2) -0.00395(14)
I6 0.0625(3) 0.0462(2) 0.0672(3) 0.0055(2) -0.0098(2) -0.0175(2)
Co1 0.0275(3) 0.0203(3) 0.0233(3) 0.0007(2) -0.0023(2) -0.0064(2)
Co2 0.0217(3) 0.0246(3) 0.0235(3) -0.0016(2) -0.0027(2) -0.0038(2)
S1 0.0384(6) 0.0389(6) 0.0281(5) -0.0087(5) 0.0048(5) -0.0186(5)
S2 0.0324(6) 0.0317(5) 0.0267(5) -0.0068(4) 0.0011(4) -0.0133(4)
O1 0.027(2) 0.030(2) 0.034(2) -0.0008(13) -0.0007(13) -0.0074(13)
O2 0.029(2) 0.0279(15) 0.0275(15) 0.0006(12) -0.0016(12) -0.0103(12)
N1 0.036(2) 0.024(2) 0.027(2) 0.0003(14) -0.009(2) -0.005(2)
N2 0.043(2) 0.034(2) 0.029(2) 0.001(2) 0.000(2) -0.018(2)
N3 0.033(2) 0.023(2) 0.028(2) 0.0009(14) -0.0046(15) -0.0028(15)
N4 0.029(2) 0.025(2) 0.030(2) -0.0008(14) -0.0057(15) -0.0011(15)
N5 0.028(2) 0.039(2) 0.039(2) -0.008(2) 0.000(2) -0.008(2)
N6 0.027(2) 0.029(2) 0.033(2) -0.0047(15) -0.0054(15) -0.0022(15)
C1 0.031(2) 0.030(2) 0.026(2) -0.006(2) 0.000(2) -0.010(2)
C2 0.032(2) 0.031(2) 0.023(2) -0.007(2) -0.002(2) -0.005(2)
C3 0.041(3) 0.024(2) 0.025(2) -0.001(2) -0.001(2) -0.005(2)
C4 0.038(2) 0.029(2) 0.023(2) -0.005(2) 0.000(2) -0.011(2)
C5 0.037(2) 0.028(2) 0.029(2) -0.004(2) -0.008(2) -0.008(2)
C6 0.040(3) 0.028(2) 0.025(2) -0.003(2) -0.004(2) -0.010(2)
C7 0.046(3) 0.028(2) 0.025(2) 0.000(2) -0.010(2) -0.007(2)
C8 0.041(3) 0.045(3) 0.041(3) -0.003(2) -0.012(2) -0.014(2)
C9 0.058(3) 0.026(2) 0.027(2) 0.005(2) -0.009(2) -0.006(2)
C10 0.058(3) 0.033(2) 0.025(2) 0.006(2) -0.003(2) -0.015(2)
C11 0.059(3) 0.057(3) 0.047(3) 0.002(3) 0.003(3) -0.039(3)
C12 0.065(3) 0.024(2) 0.031(2) 0.001(2) 0.000(2) -0.015(2)
C13 0.050(3) 0.025(2) 0.029(2) 0.003(2) -0.008(2) -0.001(2)
C14 0.028(2) 0.044(3) 0.042(3) 0.000(2) 0.003(2) -0.005(2)
C15 0.040(3) 0.022(2) 0.030(2) -0.003(2) -0.001(2) -0.005(2)
C16 0.032(2) 0.026(2) 0.025(2) -0.002(2) -0.001(2) -0.010(2)
C17 0.032(2) 0.028(2) 0.024(2) -0.004(2) -0.002(2) -0.011(2)
C18 0.032(2) 0.029(2) 0.027(2) -0.002(2) -0.003(2) -0.008(2)
C19 0.037(2) 0.032(2) 0.027(2) -0.003(2) -0.002(2) -0.012(2)
C20 0.032(2) 0.032(2) 0.027(2) -0.005(2) 0.001(2) -0.014(2)
C21 0.031(2) 0.028(2) 0.034(2) -0.007(2) 0.000(2) -0.007(2)
C22 0.030(2) 0.038(2) 0.028(2) -0.010(2) -0.010(2) -0.004(2)
C23 0.043(3) 0.038(3) 0.030(2) 0.005(2) -0.002(2) -0.008(2)
C24 0.030(2) 0.038(3) 0.034(2) -0.007(2) -0.011(2) 0.004(2)
C25 0.027(2) 0.051(3) 0.041(3) -0.012(2) -0.009(2) -0.005(2)
C26 0.036(3) 0.054(3) 0.059(3) -0.004(3) -0.001(2) -0.022(2)
C27 0.021(2) 0.050(3) 0.044(3) -0.008(2) 0.003(2) -0.003(2)
C28 0.026(2) 0.038(3) 0.039(3) -0.011(2) -0.007(2) 0.003(2)
C29 0.049(3) 0.024(2) 0.041(3) -0.002(2) -0.007(2) -0.004(2)
C30 0.034(2) 0.029(2) 0.032(2) -0.009(2) -0.004(2) -0.001(2)
C31 0.041(3) 0.037(2) 0.025(2) -0.007(2) 0.001(2) -0.014(2)
C32 0.072(5) 0.125(7) 0.041(4) 0.004(4) 0.019(3) 0.031(4)
C33 0.186(9) 0.068(5) 0.053(4) -0.019(3) 0.057(5) -0.068(6)
C34 0.083(5) 0.146(8) 0.071(5) -0.073(5) 0.019(4) -0.055(5)
C35 0.042(3) 0.028(2) 0.029(2) -0.004(2) -0.003(2) -0.012(2)
C36 0.120(6) 0.065(4) 0.042(3) -0.001(3) -0.020(3) -0.055(4)
C37 0.085(5) 0.038(3) 0.104(6) -0.006(3) -0.033(4) -0.029(3)
C38 0.078(5) 0.112(6) 0.082(5) -0.039(4) 0.035(4) -0.064(5)
C39 0.031(2) 0.027(2) 0.021(2) -0.006(2) 0.002(2) -0.008(2)
C40 0.038(3) 0.042(3) 0.052(3) -0.004(2) 0.002(2) -0.020(2)

loop_
_atom_site_label
_atom_site_type_symbol
_atom_site_fract_x
_atom_site_fract_y
_atom_site_fract_z
_atom_site_U_iso_or_equiv
_atom_site_thermal_displace_type
_atom_site_occupancy
_atom_site_calc_flag
_atom_site_refinement_flags
_atom_site_disorder_group
I1 I 1.14946(4) 1.23730(3) 0.45083(2) 0.05442(11) Uani 1 d . .
I2 I 0.96355(3) 1.21507(2) 0.55975(2) 0.03947(9) Uani 1 d . .
I3 I 0.78946(4) 1.16999(3) 0.66848(2) 0.05399(11) Uani 1 d . .
I4 I 1.14768(4) 0.71043(3) -0.03509(2) 0.06087(12) Uani 1 d . .
I5 I 0.94061(3) 0.70605(2) 0.06475(2) 0.04445(9) Uani 1 d . .
I6 I 0.73959(4) 0.68224(3) 0.16685(2) 0.05935(11) Uani 1 d . .
Co1 Co 0.61121(6) 1.13238(4) 0.28845(3) 0.02424(12) Uani 1 d . .
Co2 Co 0.35778(5) 1.34364(4) 0.20676(3) 0.02426(12) Uani 1 d . .
S1 S 0.40684(12) 1.27953(9) 0.32307(6) 0.0335(2) Uani 1 d . .
S2 S 0.44975(11) 1.16925(8) 0.19628(5) 0.0294(2) Uani 1 d . .
O1 O 0.6882(3) 1.2369(2) 0.2466(2) 0.0311(7) Uani 1 d . .
O2 O 0.5213(3) 1.3702(2) 0.19596(14) 0.0283(6) Uani 1 d . .
N1 N 0.7142(4) 1.1259(3) 0.3881(2) 0.0303(8) Uani 1 d . .
N2 N 0.5772(4) 0.9993(3) 0.3428(2) 0.0345(8) Uani 1 d . .
N3 N 0.7583(4) 1.0126(3) 0.2337(2) 0.0299(8) Uani 1 d . .
N4 N 0.3293(4) 1.3729(3) 0.0974(2) 0.0299(8) Uani 1 d . .
N5 N 0.1600(4) 1.3505(3) 0.2086(2) 0.0362(9) Uani 1 d . .
N6 N 0.2650(4) 1.5011(3) 0.2398(2) 0.0312(8) Uani 1 d . .
C1 C 0.4875(4) 1.3586(3) 0.3538(2) 0.0287(9) Uani 1 d . .
C2 C 0.4336(4) 1.4642(3) 0.3383(2) 0.0294(9) Uani 1 d . .
C3 C 0.4998(5) 1.5277(3) 0.3581(2) 0.0316(9) Uani 1 d . .
H3 H 0.4638(5) 1.5980(3) 0.3457(2) 0.038 Uiso 1 calc R .
C4 C 0.6173(4) 1.4900(3) 0.3956(2) 0.0298(9) Uani 1 d . .
C5 C 0.6635(5) 1.3840(3) 0.4150(2) 0.0317(9) Uani 1 d . .
H5 H 0.7396(5) 1.3564(3) 0.4421(2) 0.038 Uiso 1 calc R .
C6 C 0.6009(5) 1.3190(3) 0.3955(2) 0.0313(9) Uani 1 d . .
C7 C 0.6371(5) 1.2119(3) 0.4302(2) 0.0341(10) Uani 1 d . .
H7A H 0.6888(5) 1.2079(3) 0.4711(2) 0.041 Uiso 1 calc R .
H7B H 0.5553(5) 1.2008(3) 0.4457(2) 0.041 Uiso 1 calc R .
C8 C 0.8524(5) 1.1278(4) 0.3801(3) 0.0420(11) Uani 1 d . .
H8A H 0.8510(5) 1.1900(4) 0.3534(3) 0.063 Uiso 1 calc R .
H8B H 0.9063(5) 1.0697(4) 0.3568(3) 0.063 Uiso 1 calc R .
H8C H 0.8893(5) 1.1251(4) 0.4249(3) 0.063 Uiso 1 calc R .
C9 C 0.7158(5) 1.0301(3) 0.4302(2) 0.0394(11) Uani 1 d . .
H9A H 0.7224(5) 1.0379(3) 0.4789(2) 0.047 Uiso 1 calc R .
H9B H 0.7929(5) 0.9730(3) 0.4176(2) 0.047 Uiso 1 calc R .
C10 C 0.5910(5) 1.0087(4) 0.4177(2) 0.0393(11) Uani 1 d . .
H10A H 0.5933(5) 0.9454(4) 0.4443(2) 0.047 Uiso 1 calc R .
H10B H 0.5145(5) 1.0639(4) 0.4331(2) 0.047 Uiso 1 calc R .
C11 C 0.4435(6) 0.9931(4) 0.3333(3) 0.0499(13) Uani 1 d . .
H11A H 0.4314(6) 0.9865(4) 0.2854(3) 0.075 Uiso 1 calc R .
H11B H 0.3765(6) 1.0544(4) 0.3472(3) 0.075 Uiso 1 calc R .
H11C H 0.4357(6) 0.9345(4) 0.3610(3) 0.075 Uiso 1 calc R .
C12 C 0.6806(5) 0.9039(3) 0.3210(2) 0.0401(11) Uani 1 d . .
H12A H 0.6409(5) 0.8734(3) 0.2889(2) 0.048 Uiso 1 calc R .
H12B H 0.7096(5) 0.8551(3) 0.3612(2) 0.048 Uiso 1 calc R .
C13 C 0.8015(5) 0.9228(3) 0.2867(2) 0.0379(11) Uani 1 d . .
H13A H 0.8552(5) 0.9359(3) 0.3214(2) 0.045 Uiso 1 calc R .
H13B H 0.8558(5) 0.8622(3) 0.2649(2) 0.045 Uiso 1 calc R .
C14 C 0.8778(5) 1.0356(4) 0.2075(3) 0.0402(11) Uani 1 d . .
H14A H 0.9190(5) 1.0542(4) 0.2448(3) 0.060 Uiso 1 calc R .
H14B H 0.8521(5) 1.0915(4) 0.1720(3) 0.060 Uiso 1 calc R .
H14C H 0.9399(5) 0.9759(4) 0.1889(3) 0.060 Uiso 1 calc R .
C15 C 0.7009(5) 0.9809(3) 0.1753(2) 0.0320(10) Uani 1 d . .
H15A H 0.6255(5) 0.9616(3) 0.1926(2) 0.038 Uiso 1 calc R .
H15B H 0.7673(5) 0.9199(3) 0.1592(2) 0.038 Uiso 1 calc R .
C16 C 0.6551(4) 1.0588(3) 0.1146(2) 0.0278(9) Uani 1 d . .
C17 C 0.5403(4) 1.1449(3) 0.1183(2) 0.0279(9) Uani 1 d . .
C18 C 0.4860(4) 1.2040(3) 0.0576(2) 0.0302(9) Uani 1 d . .
C19 C 0.5499(4) 1.1805(3) -0.0054(2) 0.0320(9) Uani 1 d . .
H19 H 0.5140(4) 1.2220(3) -0.0453(2) 0.038 Uiso 1 calc R .
C20 C 0.6660(4) 1.0968(3) -0.0103(2) 0.0294(9) Uani 1 d . .
C21 C 0.7165(4) 1.0365(3) 0.0504(2) 0.0316(9) Uani 1 d . .
H21 H 0.7936(4) 0.9794(3) 0.0482(2) 0.038 Uiso 1 calc R .
C22 C 0.3473(4) 1.2816(3) 0.0595(2) 0.0332(10) Uani 1 d . .
H22A H 0.3184(4) 1.3052(3) 0.0122(2) 0.040 Uiso 1 calc R .
H22B H 0.2884(4) 1.2469(3) 0.0801(2) 0.040 Uiso 1 calc R .
C23 C 0.4105(5) 1.4300(4) 0.0606(2) 0.0391(11) Uani 1 d . .
H23A H 0.3975(5) 1.4921(4) 0.0821(2) 0.059 Uiso 1 calc R .
H23B H 0.3833(5) 1.4468(4) 0.0131(2) 0.059 Uiso 1 calc R .
H23C H 0.5031(5) 1.3881(4) 0.0628(2) 0.059 Uiso 1 calc R .
C24 C 0.1854(4) 1.4349(4) 0.0911(2) 0.0378(11) Uani 1 d . .
H24A H 0.1579(4) 1.4413(4) 0.0433(2) 0.045 Uiso 1 calc R .
H24B H 0.1700(4) 1.5032(4) 0.1048(2) 0.045 Uiso 1 calc R .
C25 C 0.1048(5) 1.3839(4) 0.1364(2) 0.0411(12) Uani 1 d . .
H25A H 0.0140(5) 1.4313(4) 0.1393(2) 0.049 Uiso 1 calc R .
H25B H 0.1019(5) 1.3244(4) 0.1153(2) 0.049 Uiso 1 calc R .
C26 C 0.1354(5) 1.2540(4) 0.2341(3) 0.0479(13) Uani 1 d . .
H26A H 0.1811(5) 1.2009(4) 0.2047(3) 0.072 Uiso 1 calc R .
H26B H 0.0414(5) 1.2657(4) 0.2335(3) 0.072 Uiso 1 calc R .
H26C H 0.1679(5) 1.2333(4) 0.2805(3) 0.072 Uiso 1 calc R .
C27 C 0.0874(4) 1.4305(4) 0.2554(3) 0.0408(11) Uani 1 d . .
H27A H 0.1135(4) 1.4053(4) 0.3029(3) 0.049 Uiso 1 calc R .
H27B H -0.0079(4) 1.4448(4) 0.2519(3) 0.049 Uiso 1 calc R .
C28 C 0.1174(4) 1.5265(4) 0.2371(2) 0.0375(11) Uani 1 d . .
H28A H 0.0850(4) 1.5553(4) 0.1910(2) 0.045 Uiso 1 calc R .
H28B H 0.0736(4) 1.5767(4) 0.2695(2) 0.045 Uiso 1 calc R .
C29 C 0.3047(5) 1.5827(3) 0.1979(3) 0.0400(11) Uani 1 d . .
H29A H 0.4001(5) 1.5636(3) 0.1975(3) 0.060 Uiso 1 calc R .
H29B H 0.2660(5) 1.6469(3) 0.2180(3) 0.060 Uiso 1 calc R .
H29C H 0.2733(5) 1.5899(3) 0.1514(3) 0.060 Uiso 1 calc R .
C30 C 0.2922(4) 1.5083(3) 0.3143(2) 0.0337(10) Uani 1 d . .
H30A H 0.2587(4) 1.5803(3) 0.3229(2) 0.040 Uiso 1 calc R .
H30B H 0.2404(4) 1.4744(3) 0.3430(2) 0.040 Uiso 1 calc R .
C31 C 0.7283(5) 1.0684(4) -0.0815(2) 0.0337(10) Uani 1 d . .
C32 C 0.8540(7) 0.9774(6) -0.0776(3) 0.097(3) Uani 1 d . .
H32A H 0.8842(7) 0.9602(6) -0.1235(3) 0.146 Uiso 1 calc R .
H32B H 0.8374(7) 0.9201(6) -0.0524(3) 0.146 Uiso 1 calc R .
H32C H 0.9213(7) 0.9933(6) -0.0543(3) 0.146 Uiso 1 calc R .
C33 C 0.7604(10) 1.1579(5) -0.1185(3) 0.097(3) Uani 1 d . .
H33A H 0.6797(10) 1.2158(5) -0.1257(3) 0.145 Uiso 1 calc R .
H33B H 0.8014(10) 1.1390(5) -0.1624(3) 0.145 Uiso 1 calc R .
H33C H 0.8206(10) 1.1757(5) -0.0909(3) 0.145 Uiso 1 calc R .
C34 C 0.6283(8) 1.0443(7) -0.1236(4) 0.092(3) Uani 1 d . .
H34A H 0.5464(8) 1.1017(7) -0.1264(4) 0.138 Uiso 1 calc R .
H34B H 0.6118(8) 0.9848(7) -0.1018(4) 0.138 Uiso 1 calc R .
H34C H 0.6633(8) 1.0309(7) -0.1693(4) 0.138 Uiso 1 calc R .
C35 C 0.6908(5) 1.5574(3) 0.4192(2) 0.0327(10) Uani 1 d . .
C36 C 0.7168(8) 1.5327(5) 0.4966(3) 0.069(2) Uani 1 d . .
H36A H 0.6363(8) 1.5317(5) 0.5200(3) 0.104 Uiso 1 calc R .
H36B H 0.7453(8) 1.5843(5) 0.5139(3) 0.104 Uiso 1 calc R .
H36C H 0.7852(8) 1.4667(5) 0.5048(3) 0.104 Uiso 1 calc R .
C37 C 0.6087(7) 1.6712(4) 0.4075(4) 0.073(2) Uani 1 d . .
H37A H 0.5239(7) 1.6841(4) 0.4304(4) 0.109 Uiso 1 calc R .
H37B H 0.5951(7) 1.6904(4) 0.3588(4) 0.109 Uiso 1 calc R .
H37C H 0.6555(7) 1.7109(4) 0.4260(4) 0.109 Uiso 1 calc R .
C38 C 0.8224(7) 1.5370(6) 0.3815(4) 0.081(2) Uani 1 d . .
H38A H 0.8068(7) 1.5511(6) 0.3326(4) 0.122 Uiso 1 calc R .
H38B H 0.8770(7) 1.4663(6) 0.3914(4) 0.122 Uiso 1 calc R .
H38C H 0.8672(7) 1.5805(6) 0.3964(4) 0.122 Uiso 1 calc R .
C39 C 0.6399(4) 1.3265(3) 0.2182(2) 0.0269(9) Uani 1 d . .
C40 C 0.7270(5) 1.3916(4) 0.2103(3) 0.0424(11) Uani 1 d . .
H40A H 0.7340(5) 1.4162(4) 0.2541(3) 0.064 Uiso 1 calc R .
H40B H 0.6886(5) 1.4490(4) 0.1770(3) 0.064 Uiso 1 calc R .
H40C H 0.8142(5) 1.3514(4) 0.1949(3) 0.064 Uiso 1 calc R .

loop_
_atom_type_symbol
_atom_type_description
_atom_type_scat_dispersion_real
_atom_type_scat_dispersion_imag
_atom_type_scat_source
C C 0.0033 0.0016 'International Tables Vol C Tables 4.2.6.8 and 6.1.1.4'
H H 0.0000 0.0000 'International Tables Vol C Tables 4.2.6.8 and 6.1.1.4'
N N 0.0061 0.0033 'International Tables Vol C Tables 4.2.6.8 and 6.1.1.4'
O O 0.0106 0.0060 'International Tables Vol C Tables 4.2.6.8 and 6.1.1.4'
S S 0.1246 0.1234 'International Tables Vol C Tables 4.2.6.8 and 6.1.1.4'
Co Co 0.3494 0.9721 'International Tables Vol C Tables 4.2.6.8 and 6.1.1.4'
I I -0.4742 1.8119 'International Tables Vol C Tables 4.2.6.8 and 6.1.1.4'

loop_
_geom_angle_atom_site_label_1
_geom_angle_atom_site_label_2
_geom_angle_atom_site_label_3
_geom_angle
_geom_angle_site_symmetry_1
_geom_angle_site_symmetry_3
_geom_angle_publ_flag
I1 I2 I3 174.12(2) . . ?
I4 I5 I6 175.09(2) . . ?
O1 Co1 N2 165.92(14) . . ?
O1 Co1 N3 90.77(13) . . ?
N2 Co1 N3 81.49(14) . . ?
O1 Co1 N1 89.66(13) . . ?
N2 Co1 N1 80.71(14) . . ?
N3 Co1 N1 102.86(13) . . ?
O1 Co1 S2 92.64(9) . . ?
N2 Co1 S2 99.35(11) . . ?
N3 Co1 S2 92.12(10) . . ?
N1 Co1 S2 164.82(10) . . ?
O1 Co1 S1 88.30(9) . . ?
N2 Co1 S1 102.18(11) . . ?
N3 Co1 S1 165.15(10) . . ?
N1 Co1 S1 91.95(10) . . ?
S2 Co1 S1 73.13(5) . . ?
O2 Co2 N5 166.39(14) . . ?
O2 Co2 N4 89.31(14) . . ?
N5 Co2 N4 84.15(15) . . ?
O2 Co2 N6 87.80(13) . . ?
N5 Co2 N6 81.74(15) . . ?
N4 Co2 N6 100.77(14) . . ?
O2 Co2 S2 95.85(10) . . ?
N5 Co2 S2 96.14(12) . . ?
N4 Co2 S2 90.62(10) . . ?
N6 Co2 S2 168.09(10) . . ?
O2 Co2 S1 91.45(9) . . ?
N5 Co2 S1 97.15(12) . . ?
N4 Co2 S1 169.47(10) . . ?
N6 Co2 S1 89.75(10) . . ?
S2 Co2 S1 78.86(5) . . ?
C1 S1 Co2 104.25(15) . . ?
C1 S1 Co1 99.21(15) . . ?
Co2 S1 Co1 91.91(5) . . ?
C17 S2 Co2 110.94(15) . . ?
C17 S2 Co1 107.18(15) . . ?
Co2 S2 Co1 96.24(5) . . ?
C39 O1 Co1 134.5(3) . . ?
C39 O2 Co2 135.7(3) . . ?
C9 N1 C8 109.6(4) . . ?
C9 N1 C7 105.4(3) . . ?
C8 N1 C7 107.7(4) . . ?
C9 N1 Co1 107.4(3) . . ?
C8 N1 Co1 114.6(3) . . ?
C7 N1 Co1 111.7(2) . . ?
C11 N2 C10 107.3(4) . . ?
C11 N2 C12 109.1(4) . . ?
C10 N2 C12 110.4(4) . . ?
C11 N2 Co1 115.2(3) . . ?
C10 N2 Co1 105.6(3) . . ?
C12 N2 Co1 109.2(3) . . ?
C15 N3 C14 107.6(4) . . ?
C15 N3 C13 107.3(3) . . ?
C14 N3 C13 108.4(4) . . ?
C15 N3 Co1 113.2(3) . . ?
C14 N3 Co1 116.0(3) . . ?
C13 N3 Co1 103.8(3) . . ?
C22 N4 C23 106.9(4) . . ?
C22 N4 C24 105.2(3) . . ?
C23 N4 C24 109.9(3) . . ?
C22 N4 Co2 115.6(3) . . ?
C23 N4 Co2 115.5(3) . . ?
C24 N4 Co2 103.1(3) . . ?
C26 N5 C27 107.6(4) . . ?
C26 N5 C25 108.9(4) . . ?
C27 N5 C25 109.2(4) . . ?
C26 N5 Co2 116.2(3) . . ?
C27 N5 Co2 106.5(3) . . ?
C25 N5 Co2 108.3(3) . . ?
C29 N6 C28 110.1(3) . . ?
C29 N6 C30 106.7(3) . . ?
C28 N6 C30 104.3(3) . . ?
C29 N6 Co2 115.2(3) . . ?
C28 N6 Co2 107.0(3) . . ?
C30 N6 Co2 113.0(2) . . ?
C2 C1 C6 118.6(4) . . ?
C2 C1 S1 119.0(3) . . ?
C6 C1 S1 122.3(3) . . ?
C3 C2 C1 120.2(4) . . ?
C3 C2 C30 120.7(4) . . ?
C1 C2 C30 117.9(4) . . ?
C2 C3 C4 122.4(4) . . ?
C3 C4 C5 116.0(4) . . ?
C3 C4 C35 123.7(4) . . ?
C5 C4 C35 120.2(4) . . ?
C6 C5 C4 122.9(4) . . ?
C5 C6 C1 119.6(4) . . ?
C5 C6 C7 119.7(4) . . ?
C1 C6 C7 119.5(4) . . ?
N1 C7 C6 116.9(4) . . ?
N1 C9 C10 109.7(4) . . ?
N2 C10 C9 110.6(4) . . ?
N2 C12 C13 113.2(4) . . ?
N3 C13 C12 110.3(4) . . ?
N3 C15 C16 116.4(4) . . ?
C17 C16 C21 119.2(4) . . ?
C17 C16 C15 121.2(4) . . ?
C21 C16 C15 118.9(4) . . ?
C18 C17 C16 119.3(4) . . ?
C18 C17 S2 119.2(3) . . ?
C16 C17 S2 120.9(3) . . ?
C17 C18 C19 120.2(4) . . ?
C17 C18 C22 118.9(4) . . ?
C19 C18 C22 120.1(4) . . ?
C20 C19 C18 121.6(4) . . ?
C19 C20 C21 117.5(4) . . ?
C19 C20 C31 120.2(4) . . ?
C21 C20 C31 122.1(4) . . ?
C20 C21 C16 122.1(4) . . ?
N4 C22 C18 116.8(4) . . ?
N4 C24 C25 109.8(4) . . ?
N5 C25 C24 113.1(4) . . ?
N5 C27 C28 110.7(4) . . ?
N6 C28 C27 108.2(4) . . ?
C2 C30 N6 117.8(4) . . ?
C32 C31 C20 113.4(4) . . ?
C32 C31 C34 108.2(6) . . ?
C20 C31 C34 108.4(4) . . ?
C32 C31 C33 107.7(6) . . ?
C20 C31 C33 110.0(4) . . ?
C34 C31 C33 109.1(6) . . ?
C38 C35 C36 109.1(5) . . ?
C38 C35 C4 110.3(4) . . ?
C36 C35 C4 108.9(4) . . ?
C38 C35 C37 109.3(5) . . ?
C36 C35 C37 107.3(5) . . ?
C4 C35 C37 111.9(4) . . ?
O1 C39 O2 126.5(4) . . ?
O1 C39 C40 118.2(4) . . ?
O2 C39 C40 115.2(4) . . ?

loop_
_geom_bond_atom_site_label_1
_geom_bond_atom_site_label_2
_geom_bond_distance
_geom_bond_site_symmetry_2
_geom_bond_publ_flag
I1 I2 2.9123(10) . ?
I2 I3 2.9238(10) . ?
I4 I5 2.8961(10) . ?
I5 I6 2.9460(10) . ?
Co1 O1 1.998(3) . ?
Co1 N2 2.175(4) . ?
Co1 N3 2.188(4) . ?
Co1 N1 2.242(3) . ?
Co1 S2 2.4263(14) . ?
Co1 S1 2.547(2) . ?
Co2 O2 1.904(3) . ?
Co2 N5 2.078(4) . ?
Co2 N4 2.137(4) . ?
Co2 N6 2.219(4) . ?
Co2 S2 2.3104(14) . ?
Co2 S1 2.3571(14) . ?
S1 C1 1.766(4) . ?
S2 C17 1.762(4) . ?
O1 C39 1.255(5) . ?
O2 C39 1.272(5) . ?
N1 C9 1.490(5) . ?
N1 C8 1.486(6) . ?
N1 C7 1.496(5) . ?
N2 C11 1.477(6) . ?
N2 C10 1.492(6) . ?
N2 C12 1.492(6) . ?
N3 C15 1.481(5) . ?
N3 C14 1.478(6) . ?
N3 C13 1.492(5) . ?
N4 C22 1.482(5) . ?
N4 C23 1.486(6) . ?
N4 C24 1.483(5) . ?
N5 C26 1.491(6) . ?
N5 C27 1.489(6) . ?
N5 C25 1.509(6) . ?
N6 C29 1.503(6) . ?
N6 C28 1.493(6) . ?
N6 C30 1.506(5) . ?
C1 C2 1.389(6) . ?
C1 C6 1.398(6) . ?
C2 C3 1.393(6) . ?
C2 C30 1.494(6) . ?
C3 C4 1.387(6) . ?
C4 C5 1.402(6) . ?
C4 C35 1.523(6) . ?
C5 C6 1.381(6) . ?
C6 C7 1.502(6) . ?
C9 C10 1.494(7) . ?
C12 C13 1.519(7) . ?
C15 C16 1.496(6) . ?
C16 C17 1.395(6) . ?
C16 C21 1.398(6) . ?
C17 C18 1.393(6) . ?
C18 C19 1.389(6) . ?
C18 C22 1.504(6) . ?
C19 C20 1.386(6) . ?
C20 C21 1.389(6) . ?
C20 C31 1.538(6) . ?
C24 C25 1.503(7) . ?
C27 C28 1.485(7) . ?
C31 C32 1.495(8) . ?
C31 C34 1.511(8) . ?
C31 C33 1.512(8) . ?
C35 C38 1.509(8) . ?
C35 C36 1.525(7) . ?
C35 C37 1.523(7) . ?
C39 C40 1.499(6) . ?
